data_4321741
loop_
_publ_author_name
'Joel S. Silverman'
'Claire J. Carmalt'
'Alan H. Cowley'
'Robert D. Culp'
'Richard A. Jones'
'Brian G. McBurnett'

_publ_section_title
;
 Synthesis and Structural Characterization of Some Monomeric Group 13
 Amides
;
_journal_name_full 'Inorganic Chemistry'
_journal_page_first 296
_journal_page_last 300
_journal_paper_doi 10.1021/ic980619q
_journal_volume 38
_journal_year 1999
_chemical_formula_sum 'C41 H59 Ga N4'
_chemical_formula_weight 677.64
_chemical_name_systematic
; 
     {Tris[(2,6-di-isopropylphenyl)amido]}gallium(III)pyridine
;
_space_group_IT_number 2
_symmetry_cell_setting triclinic
_symmetry_space_group_name_Hall '-P 1'
_symmetry_space_group_name_H-M 'P -1'
_atom_sites_solution_hydrogens geom
_atom_sites_solution_primary direct
_atom_sites_solution_secondary difmap
_audit_creation_method SHELXL
_cell_angle_alpha 100.60(2)
_cell_angle_beta 102.80(2)
_cell_angle_gamma 90.25(2)
_cell_formula_units_Z 6
_cell_length_a 11.569(2)
_cell_length_b 22.130(6)
_cell_length_c 24.920(5)
_cell_measurement_reflns_used 25
_cell_measurement_temperature 293(2)
_cell_volume 6109(2)
_computing_cell_refinement 'Enraf Nonius Express'
_computing_data_collection 'Enraf Nonius Express'
_computing_data_reduction 'Siemens SHELXTL'
_computing_molecular_graphics 'Siemens SHELXTL'
_computing_publication_material 'Siemens SHELXTL'
_computing_structure_refinement 'SHELXL-93 (Sheldrick, 1993)'
_computing_structure_solution 'SHELXS-86 (Sheldrick, 1990)'
_diffrn_ambient_temperature 293(2)
_diffrn_measurement_device 'Enraf Nonius CAD4'
_diffrn_measurement_method '2\q-\q scans'
_diffrn_radiation_monochromator graphite
_diffrn_radiation_source 'fine-focus sealed tube'
_diffrn_radiation_type MoK\a
_diffrn_radiation_wavelength 0.71073
_diffrn_reflns_av_R_equivalents 0.0802
_diffrn_reflns_av_sigmaI/netI 0.2936
_diffrn_reflns_limit_h_max 12
_diffrn_reflns_limit_h_min -1
_diffrn_reflns_limit_k_max 23
_diffrn_reflns_limit_k_min -23
_diffrn_reflns_limit_l_max 26
_diffrn_reflns_limit_l_min -26
_diffrn_reflns_number 18841
_diffrn_reflns_theta_max 22.48
_diffrn_reflns_theta_min 2.26
_diffrn_standards_interval_time 1800
_diffrn_standards_number 3
_exptl_absorpt_coefficient_mu 0.706
_exptl_absorpt_correction_T_max 0.43760
_exptl_absorpt_correction_T_min 0.94886
_exptl_absorpt_correction_type SHELXA
_exptl_crystal_colour colorless
_exptl_crystal_density_diffrn 1.105
_exptl_crystal_description irregular
_exptl_crystal_F_000 2184
_exptl_crystal_size_max 0.69
_exptl_crystal_size_mid 0.47
_exptl_crystal_size_min 0.41
_refine_diff_density_max 0.386
_refine_diff_density_min -0.332
_refine_diff_density_rms 0.058
_refine_ls_extinction_method none
_refine_ls_goodness_of_fit_all 0.992
_refine_ls_goodness_of_fit_obs 1.159
_refine_ls_matrix_type fullcycle
_refine_ls_number_parameters 1255
_refine_ls_number_reflns 15916
_refine_ls_number_restraints 0
_refine_ls_restrained_S_all 1.002
_refine_ls_restrained_S_obs 1.159
_refine_ls_R_factor_all 0.2618
_refine_ls_R_factor_obs 0.0621
_refine_ls_shift/esd_max 0.000
_refine_ls_shift/esd_mean 0.000
_refine_ls_structure_factor_coef Fsqd
_refine_ls_weighting_details 'w=1/[\s^2^(Fo^2^)+(0.0070P)^2^+7.1891P] where P=(Fo^2^+2Fc^2^)/3'
_refine_ls_weighting_scheme calc
_refine_ls_wR_factor_all 0.1266
_refine_ls_wR_factor_obs 0.0818
_reflns_number_observed 5779
_reflns_number_total 15924
_reflns_observed_criterion >2sigma(I)
_cod_data_source_file ic980619q_2.cif
_cod_data_source_block compound8
_cod_depositor_comments
;
The following automatic conversions were performed:

'_refine_ls_weighting_scheme' value 'calc
w=1/[\s^2^(Fo^2^)+(0.0070P)^2^+7.1891P] where P=(Fo^2^+2Fc^2^)/3' was
changed to 'calc'. New tag '_refine_ls_weighting_details' was
created. The value of the new tag was set to
'w=1/[\s^2^(Fo^2^)+(0.0070P)^2^+7.1891P] where P=(Fo^2^+2Fc^2^)/3'.

Automatic conversion script
Id: cif_fix_values 3143 2015-03-26 13:38:13Z robertas 
;
_cod_original_cell_volume 6108.3(25)
_cod_database_code 4321741

loop_
_symmetry_equiv_pos_as_xyz
'x, y, z'
'-x, -y, -z'

loop_
_atom_site_aniso_label
_atom_site_aniso_U_11
_atom_site_aniso_U_22
_atom_site_aniso_U_33
_atom_site_aniso_U_23
_atom_site_aniso_U_13
_atom_site_aniso_U_12
Ga1 0.0506(6) 0.0584(6) 0.0640(6) 0.0072(5) 0.0098(5) 0.0005(5)
N1 0.038(5) 0.069(5) 0.096(5) 0.049(4) -0.003(4) 0.000(4)
N2 0.031(4) 0.068(5) 0.070(5) 0.013(4) 0.006(4) 0.000(4)
N3 0.055(5) 0.077(6) 0.083(5) 0.014(4) 0.027(4) 0.008(4)
N4 0.060(6) 0.072(6) 0.071(6) 0.003(5) 0.009(5) -0.006(5)
C1 0.047(6) 0.065(7) 0.080(7) 0.020(6) 0.007(5) 0.002(6)
C2 0.047(7) 0.063(8) 0.098(8) 0.015(6) -0.002(6) 0.014(6)
C3 0.060(8) 0.097(9) 0.126(10) -0.005(8) -0.008(7) 0.001(7)
C4 0.066(8) 0.119(10) 0.080(8) 0.016(8) -0.004(6) 0.022(8)
C5 0.074(8) 0.085(8) 0.071(7) 0.023(6) 0.017(6) 0.018(6)
C6 0.051(7) 0.069(8) 0.069(7) 0.017(6) 0.017(6) 0.008(6)
C7 0.075(9) 0.057(9) 0.195(13) 0.011(8) -0.043(8) 0.012(7)
C8 0.250(19) 0.097(11) 0.341(20) 0.103(12) 0.094(16) 0.047(12)
C9 0.152(13) 0.104(11) 0.339(21) 0.034(12) 0.083(13) 0.074(9)
C10 0.057(7) 0.071(7) 0.096(8) 0.008(6) 0.021(6) 0.009(6)
C11 0.145(11) 0.175(11) 0.123(9) -0.059(8) 0.072(9) -0.067(9)
C12 0.201(13) 0.062(7) 0.151(10) 0.016(7) 0.023(9) 0.003(8)
C13 0.063(8) 0.062(6) 0.058(7) 0.004(5) 0.009(6) 0.006(6)
C14 0.071(8) 0.073(7) 0.054(6) 0.013(5) 0.020(7) 0.006(6)
C15 0.092(9) 0.097(8) 0.072(7) -0.014(6) 0.026(8) -0.006(7)
C16 0.106(10) 0.117(9) 0.090(9) 0.004(7) 0.057(8) 0.009(8)
C17 0.061(7) 0.124(9) 0.087(8) 0.002(7) 0.031(7) 0.005(6)
C18 0.056(7) 0.081(7) 0.070(7) 0.007(6) 0.020(6) -0.007(6)
C19 0.087(9) 0.087(8) 0.070(7) 0.009(6) 0.009(6) -0.013(7)
C20 0.076(8) 0.160(10) 0.125(9) 0.064(8) 0.018(6) 0.025(8)
C21 0.090(8) 0.172(11) 0.145(10) -0.037(9) 0.006(8) -0.033(8)
C22 0.047(7) 0.122(9) 0.079(7) 0.006(7) 0.010(6) -0.018(7)
C23 0.293(18) 0.096(10) 0.143(11) -0.008(8) -0.035(11) -0.050(11)
C24 0.075(9) 0.207(13) 0.133(10) 0.005(9) -0.003(7) -0.012(9)
C25 0.047(6) 0.076(8) 0.081(8) 0.008(8) 0.000(6) 0.003(6)
C26 0.079(7) 0.050(8) 0.093(9) 0.010(7) 0.020(6) 0.011(6)
C27 0.112(9) 0.065(9) 0.135(11) 0.007(7) 0.048(8) 0.003(7)
C28 0.126(11) 0.053(9) 0.198(15) 0.035(10) 0.036(10) -0.002(8)
C29 0.116(10) 0.081(10) 0.150(12) 0.046(8) 0.057(8) 0.011(8)
C30 0.064(7) 0.073(9) 0.092(9) 0.033(7) 0.018(6) 0.013(6)
C31 0.137(11) 0.051(7) 0.095(8) 0.001(6) 0.069(8) 0.020(7)
C32 0.101(10) 0.216(14) 0.181(12) 0.040(10) 0.077(9) 0.006(9)
C33 0.154(11) 0.154(10) 0.100(9) 0.007(8) 0.043(8) 0.039(9)
C34 0.071(8) 0.093(8) 0.097(8) 0.040(7) 0.032(7) 0.018(6)
C35 0.136(11) 0.244(14) 0.105(9) 0.049(9) -0.012(8) 0.081(10)
C36 0.131(11) 0.178(12) 0.186(12) 0.072(9) 0.096(10) 0.031(9)
C37 0.130(11) 0.099(9) 0.093(9) 0.019(8) 0.000(8) -0.018(8)
C38 0.196(15) 0.164(13) 0.083(10) 0.010(11) -0.037(9) -0.069(14)
C39 0.159(15) 0.151(15) 0.109(12) -0.051(13) 0.034(10) -0.058(14)
C40 0.103(11) 0.092(10) 0.173(14) -0.035(12) 0.027(10) -0.010(9)
C41 0.065(7) 0.086(9) 0.121(10) -0.021(8) -0.006(6) -0.015(7)
Ga2 0.0738(7) 0.0569(6) 0.0523(6) 0.0093(5) 0.0110(5) 0.0068(6)
N101 0.091(6) 0.067(5) 0.054(5) 0.023(4) 0.008(4) 0.000(4)
N102 0.069(6) 0.063(5) 0.063(5) 0.018(4) -0.008(4) 0.000(4)
N103 0.080(6) 0.057(5) 0.067(5) 0.009(4) 0.009(4) 0.012(4)
N104 0.100(6) 0.067(6) 0.052(5) 0.010(5) 0.015(4) 0.028(5)
C101 0.068(7) 0.062(8) 0.068(7) 0.017(6) 0.011(6) 0.018(6)
C102 0.076(7) 0.096(9) 0.083(8) 0.019(8) 0.037(6) 0.038(7)
C103 0.166(11) 0.123(11) 0.103(9) 0.060(10) 0.080(8) 0.032(10)
C104 0.165(12) 0.093(10) 0.134(12) 0.058(9) 0.082(9) 0.037(9)
C105 0.124(10) 0.079(8) 0.112(10) 0.024(8) 0.053(8) 0.025(7)
C106 0.086(8) 0.088(9) 0.066(7) 0.036(7) 0.023(6) 0.015(7)
C107 0.175(13) 0.120(11) 0.071(8) 0.026(7) 0.063(9) 0.053(10)
C108 0.324(23) 0.127(12) 0.238(17) -0.028(12) -0.079(18) 0.087(14)
C109 0.382(25) 0.132(12) 0.467(27) 0.016(14) 0.342(25) 0.091(14)
C110 0.130(10) 0.106(9) 0.067(8) 0.034(7) 0.024(8) 0.007(8)
C111 0.150(13) 0.399(23) 0.127(11) -0.008(12) 0.090(11) 0.043(15)
C112 0.268(16) 0.100(9) 0.107(9) -0.011(7) 0.026(10) 0.018(10)
C113 0.090(10) 0.063(7) 0.065(8) 0.021(6) 0.006(8) -0.011(7)
C114 0.080(10) 0.075(7) 0.107(10) 0.031(7) 0.015(8) 0.004(7)
C115 0.121(14) 0.121(10) 0.119(11) 0.027(8) 0.050(10) -0.007(9)
C116 0.074(10) 0.104(10) 0.167(15) 0.016(9) 0.021(10) 0.013(8)
C117 0.081(11) 0.098(9) 0.141(12) 0.049(8) -0.013(9) 0.014(8)
C118 0.074(9) 0.065(7) 0.074(8) 0.007(6) -0.005(7) -0.013(6)
C119 0.102(10) 0.121(10) 0.133(11) 0.054(9) 0.040(9) 0.008(8)
C120 0.236(16) 0.144(12) 0.173(13) 0.082(11) 0.000(11) -0.024(12)
C121 0.237(17) 0.301(19) 0.164(13) 0.063(12) 0.124(13) 0.045(14)
C122 0.082(8) 0.112(10) 0.090(8) 0.040(8) -0.023(7) -0.023(7)
C123 0.172(13) 0.181(13) 0.133(10) -0.029(10) 0.051(9) -0.052(11)
C124 0.201(14) 0.244(15) 0.161(12) 0.141(12) 0.006(10) 0.021(12)
C125 0.079(8) 0.060(7) 0.064(7) 0.009(5) 0.005(7) 0.012(7)
C126 0.102(10) 0.079(8) 0.066(8) -0.002(6) 0.019(8) 0.022(8)
C127 0.136(12) 0.117(10) 0.092(10) -0.014(8) 0.039(9) 0.029(9)
C128 0.183(16) 0.095(10) 0.093(10) -0.030(7) -0.001(11) 0.015(11)
C129 0.104(10) 0.089(9) 0.109(10) -0.008(7) -0.006(8) 0.008(8)
C130 0.101(10) 0.053(7) 0.079(8) -0.002(6) 0.017(8) 0.011(7)
C131 0.092(9) 0.090(8) 0.115(9) 0.001(7) 0.032(8) 0.035(7)
C132 0.140(11) 0.141(11) 0.176(12) 0.039(9) 0.002(9) 0.063(9)
C133 0.120(10) 0.206(13) 0.219(14) -0.032(11) 0.106(11) 0.009(9)
C134 0.087(9) 0.061(7) 0.104(9) 0.000(6) -0.008(7) -0.004(7)
C135 0.181(13) 0.100(9) 0.192(12) 0.051(9) 0.087(10) 0.007(8)
C136 0.089(9) 0.147(10) 0.177(11) -0.003(9) 0.002(9) -0.002(8)
C137 0.117(9) 0.098(9) 0.060(8) 0.011(7) 0.039(7) 0.003(7)
C138 0.122(10) 0.153(13) 0.088(10) 0.033(9) 0.048(8) -0.006(9)
C139 0.172(13) 0.236(20) 0.096(12) 0.043(13) 0.077(9) 0.122(14)
C140 0.320(20) 0.169(15) 0.098(12) 0.053(10) 0.072(12) 0.188(15)
C141 0.272(16) 0.111(11) 0.077(9) 0.044(8) 0.060(10) 0.108(11)
Ga3 0.0581(7) 0.0582(6) 0.0566(6) 0.0145(5) 0.0162(5) 0.0024(5)
N201 0.049(5) 0.067(5) 0.081(5) 0.006(4) 0.023(4) -0.006(4)
N202 0.043(5) 0.073(5) 0.056(4) -0.001(4) 0.011(4) 0.004(4)
N203 0.048(5) 0.061(5) 0.061(5) 0.013(4) 0.015(4) -0.003(4)
N204 0.071(6) 0.073(6) 0.061(5) 0.019(4) 0.015(5) -0.004(5)
C201 0.067(7) 0.049(6) 0.060(6) 0.003(6) 0.036(6) -0.004(6)
C202 0.066(7) 0.058(7) 0.065(7) -0.001(6) 0.030(6) -0.002(6)
C203 0.055(7) 0.083(9) 0.100(9) 0.006(7) 0.017(6) -0.002(7)
C204 0.092(9) 0.054(7) 0.115(9) 0.014(7) 0.034(7) -0.004(7)
C205 0.096(9) 0.072(9) 0.087(8) 0.028(6) 0.028(7) 0.023(7)
C206 0.085(8) 0.045(7) 0.076(7) 0.011(6) 0.025(6) -0.001(6)
C207 0.101(9) 0.092(8) 0.068(7) 0.006(6) 0.012(7) 0.000(7)
C208 0.207(13) 0.219(13) 0.079(8) 0.072(8) 0.060(9) 0.072(11)
C209 0.115(10) 0.161(11) 0.115(9) 0.036(8) -0.021(8) 0.004(9)
C210 0.104(9) 0.077(8) 0.087(8) 0.014(6) -0.011(8) -0.013(7)
C211 0.076(10) 0.145(12) 0.347(21) -0.005(12) -0.001(11) 0.012(9)
C212 0.267(18) 0.280(17) 0.115(11) 0.087(11) -0.064(11) -0.094(14)
C213 0.065(7) 0.056(6) 0.067(7) -0.002(5) 0.039(7) -0.011(5)
C214 0.061(7) 0.052(6) 0.077(7) 0.007(5) 0.021(7) -0.013(5)
C215 0.042(7) 0.106(8) 0.108(9) 0.007(8) 0.021(7) 0.003(6)
C216 0.070(9) 0.115(9) 0.121(11) 0.009(9) 0.003(9) 0.030(7)
C217 0.081(9) 0.103(9) 0.087(8) 0.021(7) -0.007(8) 0.005(7)
C218 0.042(7) 0.083(7) 0.062(7) 0.010(5) 0.017(6) 0.004(5)
C219 0.078(8) 0.077(7) 0.093(8) 0.025(6) 0.045(6) 0.000(6)
C220 0.121(9) 0.093(8) 0.134(9) 0.034(7) 0.062(7) -0.005(7)
C221 0.191(12) 0.131(9) 0.145(10) 0.011(8) 0.121(9) 0.035(9)
C222 0.093(9) 0.152(11) 0.055(7) 0.032(7) 0.021(7) 0.002(8)
C223 0.166(15) 0.354(23) 0.216(17) -0.132(18) 0.077(13) 0.027(16)
C224 0.335(24) 0.544(35) 0.463(28) 0.395(29) 0.341(23) 0.262(24)
C225 0.035(5) 0.067(7) 0.061(6) 0.016(6) 0.020(5) 0.006(5)
C226 0.057(6) 0.050(7) 0.077(7) 0.008(6) 0.026(5) 0.005(5)
C227 0.071(7) 0.082(8) 0.086(8) 0.008(7) 0.033(6) 0.008(6)
C228 0.130(10) 0.107(9) 0.072(7) 0.017(8) 0.057(7) 0.022(8)
C229 0.094(8) 0.089(9) 0.127(11) 0.023(8) 0.064(8) 0.003(7)
C230 0.073(7) 0.066(8) 0.088(8) 0.015(7) 0.040(6) 0.008(6)
C231 0.074(7) 0.045(6) 0.101(8) -0.005(6) 0.037(6) 0.010(6)
C232 0.099(9) 0.123(9) 0.164(10) 0.055(8) 0.006(8) 0.012(7)
C233 0.123(9) 0.068(7) 0.143(9) 0.005(7) 0.026(7) -0.001(7)
C234 0.146(11) 0.059(8) 0.128(9) 0.019(7) 0.101(9) 0.004(8)
C235 0.129(12) 0.141(12) 0.282(18) -0.095(12) 0.079(12) -0.051(10)
C236 0.358(21) 0.098(9) 0.213(14) 0.072(10) 0.193(15) 0.084(11)
C237 0.093(9) 0.075(7) 0.093(8) 0.026(7) 0.003(7) 0.019(7)
C238 0.123(12) 0.112(11) 0.096(9) 0.036(8) -0.025(8) 0.034(9)
C239 0.183(18) 0.148(14) 0.113(11) 0.091(11) 0.039(11) 0.044(13)
C240 0.116(12) 0.140(11) 0.171(14) 0.098(11) 0.020(10) 0.000(10)
C241 0.090(9) 0.095(9) 0.103(9) 0.051(7) 0.017(7) 0.004(8)

loop_
_atom_site_label
_atom_site_type_symbol
_atom_site_fract_x
_atom_site_fract_y
_atom_site_fract_z
_atom_site_U_iso_or_equiv
_atom_site_thermal_displace_type
_atom_site_occupancy
_atom_site_calc_flag
_atom_site_refinement_flags
_atom_site_disorder_group
Ga1 Ga 0.72443(8) 0.58555(4) 0.38284(4) 0.0587(3) Uani 1 d . .
N1 N 0.5735(5) 0.5653(3) 0.3923(2) 0.066(2) Uani 1 d . .
H1N H 0.5757(5) 0.5269(3) 0.3995(2) 0.056(15) Uiso 1 d R .
N2 N 0.7130(5) 0.6263(2) 0.3223(2) 0.057(2) Uani 1 d . .
H2N H 0.6357(5) 0.6227(2) 0.3049(2) 0.056(15) Uiso 1 d R .
N3 N 0.8392(5) 0.5266(3) 0.3939(2) 0.070(2) Uani 1 d . .
H3N H 0.8874(5) 0.5315(3) 0.3710(2) 0.056(15) Uiso 1 d R .
N4 N 0.7998(5) 0.6526(3) 0.4503(3) 0.070(2) Uani 1 d . .
C1 C 0.4735(7) 0.5661(4) 0.3478(3) 0.064(2) Uani 1 d . .
C2 C 0.4187(7) 0.5114(4) 0.3129(3) 0.072(3) Uani 1 d . .
C3 C 0.3243(7) 0.5171(4) 0.2699(4) 0.102(4) Uani 1 d . .
H3 H 0.2872(7) 0.4814(4) 0.2466(4) 0.098(9) Uiso 1 calc R .
C4 C 0.2821(7) 0.5723(4) 0.2596(3) 0.092(3) Uani 1 d . .
H4 H 0.2200(7) 0.5743(4) 0.2291(3) 0.098(9) Uiso 1 calc R .
C5 C 0.3341(7) 0.6249(4) 0.2954(3) 0.075(3) Uani 1 d . .
H5 H 0.3052(7) 0.6629(4) 0.2896(3) 0.098(9) Uiso 1 calc R .
C6 C 0.4274(7) 0.6226(4) 0.3394(3) 0.062(2) Uani 1 d . .
C7 C 0.4597(8) 0.4496(4) 0.3222(4) 0.122(5) Uani 1 d . .
H7 H 0.5299(8) 0.4559(4) 0.3533(4) 0.079(12) Uiso 1 calc R .
C8 C 0.3687(11) 0.4136(4) 0.3382(5) 0.217(7) Uani 1 d . .
H8A H 0.3456(11) 0.4372(4) 0.3702(5) 0.208(9) Uiso 1 calc R .
H8B H 0.4009(11) 0.3759(4) 0.3474(5) 0.208(9) Uiso 1 calc R .
H8C H 0.3006(11) 0.4044(4) 0.3075(5) 0.208(9) Uiso 1 calc R .
C9 C 0.4943(9) 0.4122(4) 0.2727(5) 0.195(7) Uani 1 d . .
H9A H 0.5533(9) 0.4350(4) 0.2618(5) 0.208(9) Uiso 1 calc R .
H9B H 0.4259(9) 0.4030(4) 0.2421(5) 0.208(9) Uiso 1 calc R .
H9C H 0.5262(9) 0.3745(4) 0.2820(5) 0.208(9) Uiso 1 calc R .
C10 C 0.4745(7) 0.6813(3) 0.3802(3) 0.075(3) Uani 1 d . .
H10 H 0.5590(7) 0.6758(3) 0.3947(3) 0.079(12) Uiso 1 calc R .
C11 C 0.4195(8) 0.6910(4) 0.4300(4) 0.153(5) Uani 1 d . .
H11A H 0.4240(8) 0.6542(4) 0.4454(4) 0.208(9) Uiso 1 calc R .
H11B H 0.3379(8) 0.7005(4) 0.4186(4) 0.208(9) Uiso 1 calc R .
H11C H 0.4614(8) 0.7244(4) 0.4578(4) 0.208(9) Uiso 1 calc R .
C12 C 0.4686(9) 0.7386(3) 0.3551(4) 0.141(4) Uani 1 d . .
H12A H 0.5042(9) 0.7317(3) 0.3233(4) 0.208(9) Uiso 1 calc R .
H12B H 0.5106(9) 0.7722(3) 0.3827(4) 0.208(9) Uiso 1 calc R .
H12C H 0.3872(9) 0.7483(3) 0.3435(4) 0.208(9) Uiso 1 calc R .
C13 C 0.7757(7) 0.6111(3) 0.2800(3) 0.063(2) Uani 1 d . .
C14 C 0.7199(7) 0.5828(3) 0.2247(3) 0.065(3) Uani 1 d . .
C15 C 0.7868(8) 0.5673(4) 0.1850(3) 0.090(3) Uani 1 d . .
H15 H 0.7499(8) 0.5479(4) 0.1489(3) 0.098(9) Uiso 1 calc R .
C16 C 0.9083(8) 0.5804(4) 0.1984(4) 0.101(3) Uani 1 d . .
H16 H 0.9530(8) 0.5694(4) 0.1717(4) 0.098(9) Uiso 1 calc R .
C17 C 0.9614(7) 0.6097(4) 0.2515(3) 0.091(3) Uani 1 d . .
H17 H 1.0426(7) 0.6190(4) 0.2603(3) 0.098(9) Uiso 1 calc R .
C18 C 0.8983(7) 0.6259(3) 0.2927(3) 0.069(3) Uani 1 d . .
C19 C 0.5883(7) 0.5699(4) 0.2080(3) 0.083(3) Uani 1 d . .
H19 H 0.5630(7) 0.5602(4) 0.2406(3) 0.079(12) Uiso 1 calc R .
C20 C 0.5255(7) 0.6265(4) 0.1934(3) 0.116(4) Uani 1 d . .
H20A H 0.4414(7) 0.6174(4) 0.1828(3) 0.208(9) Uiso 1 calc R .
H20B H 0.5517(7) 0.6384(4) 0.1628(3) 0.208(9) Uiso 1 calc R .
H20C H 0.5435(7) 0.6595(4) 0.2254(3) 0.208(9) Uiso 1 calc R .
C21 C 0.5470(8) 0.5158(4) 0.1595(4) 0.148(5) Uani 1 d . .
H21A H 0.4621(8) 0.5107(4) 0.1515(4) 0.208(9) Uiso 1 calc R .
H21B H 0.5817(8) 0.4790(4) 0.1696(4) 0.208(9) Uiso 1 calc R .
H21C H 0.5712(8) 0.5238(4) 0.1270(4) 0.208(9) Uiso 1 calc R .
C22 C 0.9586(7) 0.6648(4) 0.3480(3) 0.085(3) Uani 1 d . .
H22 H 0.9104(7) 0.6598(4) 0.3748(3) 0.079(12) Uiso 1 calc R .
C23 C 0.9596(11) 0.7305(4) 0.3442(4) 0.195(7) Uani 1 d . .
H23A H 0.9984(11) 0.7546(4) 0.3799(4) 0.208(9) Uiso 1 calc R .
H23B H 0.8795(11) 0.7429(4) 0.3340(4) 0.208(9) Uiso 1 calc R .
H23C H 1.0016(11) 0.7368(4) 0.3164(4) 0.208(9) Uiso 1 calc R .
C24 C 1.0818(7) 0.6471(5) 0.3720(4) 0.146(4) Uani 1 d . .
H24A H 1.0804(7) 0.6043(5) 0.3743(4) 0.208(9) Uiso 1 calc R .
H24B H 1.1105(7) 0.6714(5) 0.4087(4) 0.208(9) Uiso 1 calc R .
H24C H 1.1333(7) 0.6543(5) 0.3482(4) 0.208(9) Uiso 1 calc R .
C25 C 0.8151(7) 0.4616(4) 0.3846(3) 0.071(3) Uani 1 d . .
C26 C 0.8425(7) 0.4237(4) 0.3379(4) 0.075(3) Uani 1 d . .
C27 C 0.8237(8) 0.3613(4) 0.3327(4) 0.102(4) Uani 1 d . .
H27 H 0.8403(8) 0.3352(4) 0.3019(4) 0.098(9) Uiso 1 calc R .
C28 C 0.7814(8) 0.3363(4) 0.3713(4) 0.124(5) Uani 1 d . .
H28 H 0.7711(8) 0.2939(4) 0.3670(4) 0.098(9) Uiso 1 calc R .
C29 C 0.7545(8) 0.3743(4) 0.4164(4) 0.108(4) Uani 1 d . .
H29 H 0.7235(8) 0.3572(4) 0.4419(4) 0.098(9) Uiso 1 calc R .
C30 C 0.7720(7) 0.4368(4) 0.4247(4) 0.074(3) Uani 1 d . .
C31 C 0.8859(8) 0.4472(4) 0.2924(3) 0.089(3) Uani 1 d . .
H31 H 0.8627(8) 0.4899(4) 0.2938(3) 0.079(12) Uiso 1 calc R .
C32 C 1.0200(8) 0.4481(5) 0.3037(4) 0.159(5) Uani 1 d . .
H32A H 1.0462(8) 0.4631(5) 0.2744(4) 0.208(9) Uiso 1 calc R .
H32B H 1.0461(8) 0.4071(5) 0.3049(4) 0.208(9) Uiso 1 calc R .
H32C H 1.0528(8) 0.4745(5) 0.3391(4) 0.208(9) Uiso 1 calc R .
C33 C 0.8336(8) 0.4123(4) 0.2335(3) 0.136(4) Uani 1 d . .
H33A H 0.8654(8) 0.4300(4) 0.2071(3) 0.208(9) Uiso 1 calc R .
H33B H 0.7489(8) 0.4149(4) 0.2253(3) 0.208(9) Uiso 1 calc R .
H33C H 0.8534(8) 0.3700(4) 0.2308(3) 0.208(9) Uiso 1 calc R .
C34 C 0.7489(7) 0.4763(4) 0.4772(3) 0.082(3) Uani 1 d . .
H34 H 0.7364(7) 0.5182(4) 0.4700(3) 0.079(12) Uiso 1 calc R .
C35 C 0.8534(8) 0.4793(5) 0.5256(4) 0.166(5) Uani 1 d . .
H35A H 0.8363(8) 0.5046(5) 0.5583(4) 0.208(9) Uiso 1 calc R .
H35B H 0.9216(8) 0.4966(5) 0.5169(4) 0.208(9) Uiso 1 calc R .
H35C H 0.8691(8) 0.4386(5) 0.5326(4) 0.208(9) Uiso 1 calc R .
C36 C 0.6402(8) 0.4548(4) 0.4943(4) 0.150(5) Uani 1 d . .
H36A H 0.5722(8) 0.4526(4) 0.4637(4) 0.208(9) Uiso 1 calc R .
H36B H 0.6273(8) 0.4833(4) 0.5262(4) 0.208(9) Uiso 1 calc R .
H36C H 0.6523(8) 0.4148(4) 0.5037(4) 0.208(9) Uiso 1 calc R .
C37 C 0.8665(8) 0.6400(4) 0.4953(4) 0.111(4) Uani 1 d . .
H37 H 0.8812(8) 0.5990(4) 0.4968(4) 0.098(9) Uiso 1 calc R .
C38 C 0.9173(10) 0.6847(5) 0.5415(4) 0.160(6) Uani 1 d . .
H38 H 0.9617(10) 0.6736(5) 0.5738(4) 0.098(9) Uiso 1 calc R .
C39 C 0.9017(10) 0.7433(5) 0.5389(4) 0.149(7) Uani 1 d . .
H39 H 0.9393(10) 0.7741(5) 0.5685(4) 0.098(9) Uiso 1 calc R .
C40 C 0.8309(8) 0.7579(4) 0.4931(4) 0.131(5) Uani 1 d . .
H40 H 0.8147(8) 0.7987(4) 0.4912(4) 0.098(9) Uiso 1 calc R .
C41 C 0.7832(7) 0.7116(4) 0.4492(4) 0.100(4) Uani 1 d . .
H41 H 0.7368(7) 0.7220(4) 0.4169(4) 0.098(9) Uiso 1 calc R .
Ga2 Ga 0.93120(8) 0.75284(4) 0.03577(3) 0.0616(3) Uani 1 d . .
N101 N 0.8221(5) 0.7685(3) -0.0265(2) 0.071(2) Uani 1 d . .
H1NB H 0.8035(5) 0.7318(3) -0.0498(2) 0.108(23) Uiso 1 d R .
N102 N 1.0611(5) 0.8089(3) 0.0563(2) 0.068(2) Uani 1 d . .
H2NB H 1.0542(5) 0.8296(3) 0.0279(2) 0.108(23) Uiso 1 d R .
N103 N 0.9589(5) 0.6696(2) 0.0344(2) 0.069(2) Uani 1 d . .
H3NB H 1.0373(5) 0.6679(2) 0.0483(2) 0.108(23) Uiso 1 d R .
N104 N 0.8521(6) 0.7684(3) 0.1035(2) 0.073(2) Uani 1 d . .
C101 C 0.8456(7) 0.8090(4) -0.0600(3) 0.066(3) Uani 1 d . .
C102 C 0.8780(7) 0.7902(4) -0.1119(4) 0.081(3) Uani 1 d . .
C103 C 0.8983(8) 0.8338(4) -0.1427(4) 0.118(4) Uani 1 d . .
H103 H 0.9176(8) 0.8208(4) -0.1771(4) 0.109(9) Uiso 1 calc R .
C104 C 0.8910(8) 0.8943(4) -0.1240(4) 0.118(4) Uani 1 d . .
H104 H 0.9077(8) 0.9229(4) -0.1447(4) 0.109(9) Uiso 1 calc R .
C105 C 0.8592(8) 0.9132(4) -0.0751(4) 0.100(3) Uani 1 d . .
H105 H 0.8518(8) 0.9550(4) -0.0627(4) 0.109(9) Uiso 1 calc R .
C106 C 0.8377(7) 0.8725(4) -0.0432(3) 0.076(3) Uani 1 d . .
C107 C 0.8919(9) 0.7227(4) -0.1327(4) 0.116(4) Uani 1 d . .
H107 H 0.9020(9) 0.7028(4) -0.1001(4) 0.076(12) Uiso 1 calc R .
C108 C 0.7856(12) 0.6944(5) -0.1719(5) 0.260(10) Uani 1 d . .
H10A H 0.7179(12) 0.7043(5) -0.1561(5) 0.231(10) Uiso 1 calc R .
H10B H 0.7919(12) 0.6506(5) -0.1794(5) 0.231(10) Uiso 1 calc R .
H10C H 0.7763(12) 0.7097(5) -0.2062(5) 0.231(10) Uiso 1 calc R .
C109 C 0.9932(12) 0.7072(5) -0.1575(6) 0.293(11) Uani 1 d . .
H10D H 1.0645(12) 0.7257(5) -0.1320(6) 0.231(10) Uiso 1 calc R .
H10E H 0.9831(12) 0.7224(5) -0.1919(6) 0.231(10) Uiso 1 calc R .
H10F H 0.9988(12) 0.6633(5) -0.1651(6) 0.231(10) Uiso 1 calc R .
C110 C 0.7922(8) 0.8983(4) 0.0091(3) 0.098(3) Uani 1 d . .
H110 H 0.7924(8) 0.8646(4) 0.0297(3) 0.076(12) Uiso 1 calc R .
C111 C 0.6673(9) 0.9158(6) -0.0057(4) 0.223(8) Uani 1 d . .
H11D H 0.6203(9) 0.8822(6) -0.0311(4) 0.231(10) Uiso 1 calc R .
H11E H 0.6635(9) 0.9512(6) -0.0233(4) 0.231(10) Uiso 1 calc R .
H11F H 0.6372(9) 0.9255(6) 0.0276(4) 0.231(10) Uiso 1 calc R .
C112 C 0.8673(10) 0.9499(4) 0.0486(4) 0.165(5) Uani 1 d . .
H11G H 0.9478(10) 0.9377(4) 0.0578(4) 0.231(10) Uiso 1 calc R .
H11H H 0.8380(10) 0.9597(4) 0.0822(4) 0.231(10) Uiso 1 calc R .
H11I H 0.8644(10) 0.9853(4) 0.0313(4) 0.231(10) Uiso 1 calc R .
C113 C 1.1806(8) 0.7910(3) 0.0669(3) 0.074(3) Uani 1 d . .
C114 C 1.2522(8) 0.7998(4) 0.0310(4) 0.087(3) Uani 1 d . .
C115 C 1.3709(9) 0.7825(4) 0.0424(4) 0.116(4) Uani 1 d . .
H115 H 1.4202(9) 0.7890(4) 0.0190(4) 0.109(9) Uiso 1 calc R .
C116 C 1.4142(8) 0.7556(4) 0.0890(4) 0.117(5) Uani 1 d . .
H116 H 1.4923(8) 0.7438(4) 0.0963(4) 0.109(9) Uiso 1 calc R .
C117 C 1.3439(8) 0.7466(4) 0.1234(4) 0.109(4) Uani 1 d . .
H117 H 1.3734(8) 0.7282(4) 0.1540(4) 0.109(9) Uiso 1 calc R .
C118 C 1.2256(8) 0.7648(3) 0.1133(3) 0.075(3) Uani 1 d . .
C119 C 1.2126(9) 0.8260(4) -0.0205(4) 0.113(4) Uani 1 d . .
H119 H 1.1292(9) 0.8123(4) -0.0362(4) 0.076(12) Uiso 1 calc R .
C120 C 1.2167(10) 0.8948(5) -0.0051(4) 0.185(6) Uani 1 d . .
H12D H 1.1911(10) 0.9118(5) -0.0383(4) 0.231(10) Uiso 1 calc R .
H12E H 1.2964(10) 0.9097(5) 0.0131(4) 0.231(10) Uiso 1 calc R .
H12F H 1.1651(10) 0.9071(5) 0.0199(4) 0.231(10) Uiso 1 calc R .
C121 C 1.2770(10) 0.8099(6) -0.0668(4) 0.219(7) Uani 1 d . .
H12G H 1.2422(10) 0.8299(6) -0.0972(4) 0.231(10) Uiso 1 calc R .
H12H H 1.2712(10) 0.7661(6) -0.0798(4) 0.231(10) Uiso 1 calc R .
H12I H 1.3590(10) 0.8233(6) -0.0531(4) 0.231(10) Uiso 1 calc R .
C122 C 1.1530(8) 0.7602(4) 0.1549(3) 0.099(3) Uani 1 d . .
H122 H 1.0701(8) 0.7541(4) 0.1340(3) 0.076(12) Uiso 1 calc R .
C123 C 1.1607(9) 0.8182(5) 0.1973(4) 0.167(5) Uani 1 d . .
H12J H 1.1127(9) 0.8131(5) 0.2231(4) 0.231(10) Uiso 1 calc R .
H12K H 1.1326(9) 0.8514(5) 0.1786(4) 0.231(10) Uiso 1 calc R .
H12L H 1.2417(9) 0.8273(5) 0.2172(4) 0.231(10) Uiso 1 calc R .
C124 C 1.1779(10) 0.7078(5) 0.1857(4) 0.194(6) Uani 1 d . .
H12M H 1.1267(10) 0.7090(5) 0.2113(4) 0.231(10) Uiso 1 calc R .
H12N H 1.2591(10) 0.7114(5) 0.2061(4) 0.231(10) Uiso 1 calc R .
H12O H 1.1638(10) 0.6695(5) 0.1593(4) 0.231(10) Uiso 1 calc R .
C125 C 0.9347(8) 0.6263(3) -0.0157(3) 0.070(3) Uani 1 d . .
C126 C 1.0251(8) 0.5991(4) -0.0402(3) 0.084(3) Uani 1 d . .
C127 C 0.9922(9) 0.5576(4) -0.0894(4) 0.117(4) Uani 1 d . .
H127 H 1.0513(9) 0.5401(4) -0.1063(4) 0.109(9) Uiso 1 calc R .
C128 C 0.8777(10) 0.5409(4) -0.1148(4) 0.135(5) Uani 1 d . .
H128 H 0.8596(10) 0.5123(4) -0.1482(4) 0.109(9) Uiso 1 calc R .
C129 C 0.7894(8) 0.5661(4) -0.0913(4) 0.109(4) Uani 1 d . .
H129 H 0.7106(8) 0.5551(4) -0.1090(4) 0.109(9) Uiso 1 calc R .
C130 C 0.8167(8) 0.6084(3) -0.0405(3) 0.080(3) Uani 1 d . .
C131 C 1.1544(8) 0.6159(4) -0.0131(4) 0.100(3) Uani 1 d . .
H131 H 1.1595(8) 0.6597(4) 0.0037(4) 0.076(12) Uiso 1 calc R .
C132 C 1.1946(9) 0.5813(4) 0.0344(4) 0.156(5) Uani 1 d . .
H13A H 1.2767(9) 0.5920(4) 0.0515(4) 0.231(10) Uiso 1 calc R .
H13B H 1.1848(9) 0.5378(4) 0.0200(4) 0.231(10) Uiso 1 calc R .
H13C H 1.1477(9) 0.5922(4) 0.0618(4) 0.231(10) Uiso 1 calc R .
C133 C 1.2391(8) 0.6072(5) -0.0519(4) 0.180(6) Uani 1 d . .
H13D H 1.3183(8) 0.6191(5) -0.0307(4) 0.231(10) Uiso 1 calc R .
H13E H 1.2169(8) 0.6323(5) -0.0798(4) 0.231(10) Uiso 1 calc R .
H13F H 1.2357(8) 0.5647(5) -0.0698(4) 0.231(10) Uiso 1 calc R .
C134 C 0.7165(8) 0.6298(4) -0.0135(3) 0.091(3) Uani 1 d . .
H134 H 0.7438(8) 0.6695(4) 0.0110(3) 0.076(12) Uiso 1 calc R .
C135 C 0.6916(9) 0.5868(4) 0.0246(4) 0.148(5) Uani 1 d . .
H13G H 0.6273(9) 0.6017(4) 0.0412(4) 0.231(10) Uiso 1 calc R .
H13H H 0.7613(9) 0.5856(4) 0.0536(4) 0.231(10) Uiso 1 calc R .
H13I H 0.6707(9) 0.5461(4) 0.0029(4) 0.231(10) Uiso 1 calc R .
C136 C 0.6009(8) 0.6409(4) -0.0530(4) 0.147(4) Uani 1 d . .
H13J H 0.5431(8) 0.6544(4) -0.0316(4) 0.231(10) Uiso 1 calc R .
H13K H 0.5719(8) 0.6034(4) -0.0788(4) 0.231(10) Uiso 1 calc R .
H13L H 0.6150(8) 0.6720(4) -0.0733(4) 0.231(10) Uiso 1 calc R .
C137 C 0.8346(7) 0.7235(4) 0.1282(3) 0.089(3) Uani 1 d . .
H137 H 0.8518(7) 0.6841(4) 0.1124(3) 0.109(9) Uiso 1 calc R .
C138 C 0.7922(8) 0.7305(5) 0.1762(4) 0.116(4) Uani 1 d . .
H138 H 0.7814(8) 0.6971(5) 0.1927(4) 0.109(9) Uiso 1 calc R .
C139 C 0.7673(9) 0.7869(6) 0.1979(4) 0.159(7) Uani 1 d . .
H139 H 0.7366(9) 0.7931(6) 0.2299(4) 0.109(9) Uiso 1 calc R .
C140 C 0.7853(11) 0.8348(5) 0.1750(4) 0.188(8) Uani 1 d . .
H140 H 0.7680(11) 0.8745(5) 0.1898(4) 0.109(9) Uiso 1 calc R .
C141 C 0.8311(10) 0.8220(4) 0.1279(4) 0.147(5) Uani 1 d . .
H141 H 0.8484(10) 0.8552(4) 0.1125(4) 0.109(9) Uiso 1 calc R .
Ga3 Ga 0.62471(8) 0.09447(4) 0.29725(4) 0.0567(3) Uani 1 d . .
N201 N 0.6907(5) 0.0230(2) 0.2660(2) 0.065(2) Uani 1 d . .
H1NC H 0.7664(5) 0.0244(2) 0.2856(2) 0.042(14) Uiso 1 d R .
N202 N 0.7379(5) 0.1485(2) 0.3488(2) 0.059(2) Uani 1 d . .
H2NC H 0.7014(5) 0.1664(2) 0.3756(2) 0.042(14) Uiso 1 d R .
N203 N 0.4743(5) 0.0772(3) 0.3093(2) 0.056(2) Uani 1 d . .
H3NC H 0.4615(5) 0.0362(3) 0.2982(2) 0.042(14) Uiso 1 d R .
N204 N 0.5762(6) 0.1482(3) 0.2382(2) 0.067(2) Uani 1 d . .
C201 C 0.6428(7) -0.0360(3) 0.2659(3) 0.056(2) Uani 1 d . .
C202 C 0.5415(7) -0.0582(3) 0.2240(3) 0.062(2) Uani 1 d . .
C203 C 0.4916(7) -0.1149(4) 0.2230(3) 0.081(3) Uani 1 d . .
H203 H 0.4245(7) -0.1298(4) 0.1953(3) 0.088(8) Uiso 1 calc R .
C204 C 0.5377(8) -0.1503(4) 0.2616(4) 0.086(3) Uani 1 d . .
H204 H 0.5019(8) -0.1883(4) 0.2604(4) 0.088(8) Uiso 1 calc R .
C205 C 0.6370(7) -0.1287(4) 0.3016(3) 0.082(3) Uani 1 d . .
H205 H 0.6693(7) -0.1530(4) 0.3274(3) 0.088(8) Uiso 1 calc R .
C206 C 0.6907(7) -0.0724(3) 0.3052(3) 0.068(3) Uani 1 d . .
C207 C 0.4929(7) -0.0234(4) 0.1775(3) 0.089(3) Uani 1 d . .
H207 H 0.5135(7) 0.0203(4) 0.1930(3) 0.090(13) Uiso 1 calc R .
C208 C 0.5504(9) -0.0401(5) 0.1297(3) 0.158(5) Uani 1 d . .
H20D H 0.5176(9) -0.0173(5) 0.1012(3) 0.182(8) Uiso 1 calc R .
H20E H 0.5368(9) -0.0834(5) 0.1148(3) 0.182(8) Uiso 1 calc R .
H20F H 0.6342(9) -0.0306(5) 0.1423(3) 0.182(8) Uiso 1 calc R .
C209 C 0.3587(8) -0.0296(4) 0.1581(4) 0.136(4) Uani 1 d . .
H20G H 0.3235(8) -0.0185(4) 0.1898(4) 0.182(8) Uiso 1 calc R .
H20H H 0.3350(8) -0.0714(4) 0.1402(4) 0.182(8) Uiso 1 calc R .
H20I H 0.3326(8) -0.0028(4) 0.1320(4) 0.182(8) Uiso 1 calc R .
C210 C 0.8034(8) -0.0516(4) 0.3495(3) 0.095(3) Uani 1 d . .
H210 H 0.8079(8) -0.0065(4) 0.3565(3) 0.090(13) Uiso 1 calc R .
C211 C 0.9108(8) -0.0723(5) 0.3300(5) 0.204(7) Uani 1 d . .
H21D H 0.9097(8) -0.0601(5) 0.2949(5) 0.182(8) Uiso 1 calc R .
H21E H 0.9124(8) -0.1163(5) 0.3252(5) 0.182(8) Uiso 1 calc R .
H21F H 0.9800(8) -0.0541(5) 0.3573(5) 0.182(8) Uiso 1 calc R .
C212 C 0.8041(11) -0.0704(5) 0.4042(4) 0.231(8) Uani 1 d . .
H21G H 0.7341(11) -0.0568(5) 0.4166(4) 0.182(8) Uiso 1 calc R .
H21H H 0.8732(11) -0.0522(5) 0.4316(4) 0.182(8) Uiso 1 calc R .
H21I H 0.8056(11) -0.1144(5) 0.3995(4) 0.182(8) Uiso 1 calc R .
C213 C 0.8455(7) 0.1270(3) 0.3768(3) 0.061(2) Uani 1 d . .
C214 C 0.9374(7) 0.1123(3) 0.3479(3) 0.063(2) Uani 1 d . .
C215 C 1.0419(7) 0.0910(4) 0.3758(4) 0.086(3) Uani 1 d . .
H215 H 1.1029(7) 0.0823(4) 0.3571(4) 0.088(8) Uiso 1 calc R .
C216 C 1.0584(8) 0.0825(4) 0.4291(4) 0.106(4) Uani 1 d . .
H216 H 1.1281(8) 0.0662(4) 0.4461(4) 0.088(8) Uiso 1 calc R .
C217 C 0.9729(8) 0.0977(4) 0.4578(4) 0.094(3) Uani 1 d . .
H217 H 0.9867(8) 0.0938(4) 0.4952(4) 0.088(8) Uiso 1 calc R .
C218 C 0.8660(7) 0.1187(3) 0.4331(3) 0.062(2) Uani 1 d . .
C219 C 0.9230(7) 0.1252(3) 0.2894(3) 0.078(3) Uani 1 d . .
H219 H 0.8383(7) 0.1207(3) 0.2713(3) 0.090(13) Uiso 1 calc R .
C220 C 0.9656(8) 0.1919(4) 0.2917(3) 0.109(3) Uani 1 d . .
H22A H 0.9559(8) 0.1994(4) 0.2543(3) 0.182(8) Uiso 1 calc R .
H22B H 1.0478(8) 0.1979(4) 0.3106(3) 0.182(8) Uiso 1 calc R .
H22C H 0.9195(8) 0.2199(4) 0.3117(3) 0.182(8) Uiso 1 calc R .
C221 C 0.9890(9) 0.0818(4) 0.2526(4) 0.144(4) Uani 1 d . .
H22D H 0.9761(9) 0.0926(4) 0.2162(4) 0.182(8) Uiso 1 calc R .
H22E H 0.9600(9) 0.0402(4) 0.2489(4) 0.182(8) Uiso 1 calc R .
H22F H 1.0724(9) 0.0853(4) 0.2695(4) 0.182(8) Uiso 1 calc R .
C222 C 0.7742(8) 0.1361(4) 0.4651(3) 0.098(3) Uani 1 d . .
H222 H 0.6981(8) 0.1337(4) 0.4379(3) 0.090(13) Uiso 1 calc R .
C223 C 0.7921(10) 0.1983(6) 0.4964(5) 0.264(10) Uani 1 d . .
H22G H 0.8024(10) 0.2258(6) 0.4720(5) 0.182(8) Uiso 1 calc R .
H22H H 0.8615(10) 0.2013(6) 0.5263(5) 0.182(8) Uiso 1 calc R .
H22I H 0.7242(10) 0.2093(6) 0.5117(5) 0.182(8) Uiso 1 calc R .
C224 C 0.7601(12) 0.0997(7) 0.5049(6) 0.368(15) Uani 1 d . .
H22J H 0.7477(12) 0.0572(7) 0.4868(6) 0.182(8) Uiso 1 calc R .
H22K H 0.6929(12) 0.1126(7) 0.5200(6) 0.182(8) Uiso 1 calc R .
H22L H 0.8302(12) 0.1046(7) 0.5346(6) 0.182(8) Uiso 1 calc R .
C225 C 0.4440(6) 0.0909(3) 0.3624(3) 0.053(2) Uani 1 d . .
C226 C 0.4392(6) 0.1522(3) 0.3880(3) 0.060(2) Uani 1 d . .
C227 C 0.4147(6) 0.1648(4) 0.4406(3) 0.078(3) Uani 1 d . .
H227 H 0.4136(6) 0.2056(4) 0.4584(3) 0.088(8) Uiso 1 calc R .
C228 C 0.3921(8) 0.1186(4) 0.4670(3) 0.097(3) Uani 1 d . .
H228 H 0.3773(8) 0.1280(4) 0.5028(3) 0.088(8) Uiso 1 calc R .
C229 C 0.3913(7) 0.0593(4) 0.4411(4) 0.097(3) Uani 1 d . .
H229 H 0.3727(7) 0.0283(4) 0.4588(4) 0.088(8) Uiso 1 calc R .
C230 C 0.4170(7) 0.0437(4) 0.3893(3) 0.072(3) Uani 1 d . .
C231 C 0.4515(7) 0.2041(3) 0.3571(3) 0.073(3) Uani 1 d . .
H231 H 0.5086(7) 0.1920(3) 0.3338(3) 0.090(13) Uiso 1 calc R .
C232 C 0.3337(8) 0.2123(4) 0.3180(4) 0.129(4) Uani 1 d . .
H23D H 0.3052(8) 0.1737(4) 0.2939(4) 0.182(8) Uiso 1 calc R .
H23E H 0.3447(8) 0.2420(4) 0.2956(4) 0.182(8) Uiso 1 calc R .
H23F H 0.2769(8) 0.2266(4) 0.3397(4) 0.182(8) Uiso 1 calc R .
C233 C 0.4975(8) 0.2651(3) 0.3953(3) 0.114(4) Uani 1 d . .
H23G H 0.5030(8) 0.2956(3) 0.3731(3) 0.182(8) Uiso 1 calc R .
H23H H 0.5746(8) 0.2603(3) 0.4178(3) 0.182(8) Uiso 1 calc R .
H23I H 0.4440(8) 0.2778(3) 0.4193(3) 0.182(8) Uiso 1 calc R .
C234 C 0.4055(9) -0.0226(4) 0.3594(4) 0.100(4) Uani 1 d . .
H234 H 0.4636(9) -0.0272(4) 0.3359(4) 0.090(13) Uiso 1 calc R .
C235 C 0.2865(9) -0.0398(4) 0.3209(5) 0.196(7) Uani 1 d . .
H23J H 0.2681(9) -0.0108(4) 0.2963(5) 0.182(8) Uiso 1 calc R .
H23K H 0.2273(9) -0.0394(4) 0.3425(5) 0.182(8) Uiso 1 calc R .
H23L H 0.2877(9) -0.0803(4) 0.2991(5) 0.182(8) Uiso 1 calc R .
C236 C 0.4344(11) -0.0675(4) 0.3975(4) 0.197(7) Uani 1 d . .
H23M H 0.5108(11) -0.0563(4) 0.4222(4) 0.182(8) Uiso 1 calc R .
H23N H 0.4357(11) -0.1080(4) 0.3758(4) 0.182(8) Uiso 1 calc R .
H23O H 0.3753(11) -0.0671(4) 0.4192(4) 0.182(8) Uiso 1 calc R .
C237 C 0.4705(8) 0.1410(4) 0.2022(3) 0.088(3) Uani 1 d . .
H237 H 0.4167(8) 0.1106(4) 0.2043(3) 0.088(8) Uiso 1 calc R .
C238 C 0.4384(9) 0.1766(4) 0.1626(4) 0.116(4) Uani 1 d . .
H238 H 0.3659(9) 0.1686(4) 0.1367(4) 0.088(8) Uiso 1 calc R .
C239 C 0.5111(10) 0.2229(5) 0.1609(4) 0.139(6) Uani 1 d . .
H239 H 0.4894(10) 0.2476(5) 0.1342(4) 0.088(8) Uiso 1 calc R .
C240 C 0.6168(9) 0.2335(5) 0.1984(4) 0.136(5) Uani 1 d . .
H240 H 0.6690(9) 0.2657(5) 0.1986(4) 0.088(8) Uiso 1 calc R .
C241 C 0.6436(8) 0.1951(4) 0.2359(3) 0.092(3) Uani 1 d . .
H241 H 0.7156(8) 0.2028(4) 0.2620(3) 0.088(8) Uiso 1 calc R .

loop_
_atom_type_symbol
_atom_type_description
_atom_type_scat_dispersion_real
_atom_type_scat_dispersion_imag
_atom_type_scat_source
C C 0.0033 0.0016 'International Tables Vol C Tables 4.2.6.8 and 6.1.1.4'
H H 0.0000 0.0000 'International Tables Vol C Tables 4.2.6.8 and 6.1.1.4'
N N 0.0061 0.0033 'International Tables Vol C Tables 4.2.6.8 and 6.1.1.4'
Ga Ga 0.2307 1.6083 'International Tables Vol C Tables 4.2.6.8 and 6.1.1.4'

loop_
_geom_angle_atom_site_label_1
_geom_angle_atom_site_label_2
_geom_angle_atom_site_label_3
_geom_angle
_geom_angle_site_symmetry_1
_geom_angle_site_symmetry_3
_geom_angle_publ_flag
N1 Ga1 N3 116.3(3) . . ?
N1 Ga1 N2 111.0(3) . . ?
N3 Ga1 N2 119.4(3) . . ?
N1 Ga1 N4 106.6(3) . . ?
N3 Ga1 N4 98.0(3) . . ?
N2 Ga1 N4 102.6(3) . . ?
C1 N1 Ga1 119.0(5) . . ?
C13 N2 Ga1 124.3(5) . . ?
C25 N3 Ga1 125.3(5) . . ?
C37 N4 C41 116.7(9) . . ?
C37 N4 Ga1 122.3(8) . . ?
C41 N4 Ga1 121.0(8) . . ?
C6 C1 C2 119.6(8) . . ?
C6 C1 N1 118.6(9) . . ?
C2 C1 N1 121.7(9) . . ?
C3 C2 C1 117.3(9) . . ?
C3 C2 C7 120.9(10) . . ?
C1 C2 C7 121.9(9) . . ?
C4 C3 C2 123.6(10) . . ?
C3 C4 C5 118.1(9) . . ?
C6 C5 C4 121.4(9) . . ?
C5 C6 C1 119.9(9) . . ?
C5 C6 C10 119.1(9) . . ?
C1 C6 C10 120.9(9) . . ?
C8 C7 C9 108.6(10) . . ?
C8 C7 C2 111.8(10) . . ?
C9 C7 C2 113.2(11) . . ?
C11 C10 C12 110.5(8) . . ?
C11 C10 C6 112.1(8) . . ?
C12 C10 C6 115.3(8) . . ?
N2 C13 C18 118.7(8) . . ?
N2 C13 C14 122.5(9) . . ?
C18 C13 C14 118.8(9) . . ?
C15 C14 C13 119.9(9) . . ?
C15 C14 C19 119.2(9) . . ?
C13 C14 C19 120.9(9) . . ?
C14 C15 C16 120.9(9) . . ?
C17 C16 C15 118.9(9) . . ?
C16 C17 C18 122.3(9) . . ?
C17 C18 C13 119.1(9) . . ?
C17 C18 C22 119.6(9) . . ?
C13 C18 C22 121.0(9) . . ?
C14 C19 C20 110.5(8) . . ?
C14 C19 C21 114.8(8) . . ?
C20 C19 C21 108.9(8) . . ?
C23 C22 C18 110.7(8) . . ?
C23 C22 C24 109.9(9) . . ?
C18 C22 C24 115.0(9) . . ?
C26 C25 C30 121.4(10) . . ?
C26 C25 N3 119.5(10) . . ?
C30 C25 N3 118.9(10) . . ?
C27 C26 C25 117.1(10) . . ?
C27 C26 C31 118.6(10) . . ?
C25 C26 C31 124.3(10) . . ?
C28 C27 C26 122.3(11) . . ?
C27 C28 C29 119.5(11) . . ?
C30 C29 C28 121.5(11) . . ?
C29 C30 C25 118.1(10) . . ?
C29 C30 C34 119.4(11) . . ?
C25 C30 C34 122.4(10) . . ?
C26 C31 C32 110.4(9) . . ?
C26 C31 C33 114.6(9) . . ?
C32 C31 C33 109.8(8) . . ?
C35 C34 C30 111.2(8) . . ?
C35 C34 C36 108.2(8) . . ?
C30 C34 C36 113.6(9) . . ?
N4 C37 C38 123.0(11) . . ?
C39 C38 C37 119.2(15) . . ?
C38 C39 C40 119.0(17) . . ?
C39 C40 C41 118.7(15) . . ?
N4 C41 C40 123.2(11) . . ?
N101 Ga2 N102 111.6(3) . . ?
N101 Ga2 N103 114.2(3) . . ?
N102 Ga2 N103 118.4(3) . . ?
N101 Ga2 N104 108.1(3) . . ?
N102 Ga2 N104 104.4(3) . . ?
N103 Ga2 N104 98.1(3) . . ?
C101 N101 Ga2 123.6(5) . . ?
C113 N102 Ga2 123.1(6) . . ?
C125 N103 Ga2 121.7(5) . . ?
C141 N104 C137 115.6(9) . . ?
C141 N104 Ga2 123.7(10) . . ?
C137 N104 Ga2 120.1(8) . . ?
N101 C101 C106 120.4(10) . . ?
N101 C101 C102 123.9(10) . . ?
C106 C101 C102 115.7(9) . . ?
C103 C102 C101 119.9(10) . . ?
C103 C102 C107 120.7(11) . . ?
C101 C102 C107 119.4(11) . . ?
C104 C103 C102 121.9(11) . . ?
C103 C104 C105 119.2(11) . . ?
C104 C105 C106 121.5(10) . . ?
C105 C106 C101 121.9(10) . . ?
C105 C106 C110 117.1(11) . . ?
C101 C106 C110 120.8(10) . . ?
C108 C107 C109 108.5(11) . . ?
C108 C107 C102 111.5(11) . . ?
C109 C107 C102 116.6(11) . . ?
C111 C110 C112 110.6(10) . . ?
C111 C110 C106 111.4(8) . . ?
C112 C110 C106 115.1(10) . . ?
C114 C113 C118 120.0(11) . . ?
C114 C113 N102 120.0(10) . . ?
C118 C113 N102 120.0(11) . . ?
C113 C114 C115 119.4(11) . . ?
C113 C114 C119 124.5(12) . . ?
C115 C114 C119 116.1(13) . . ?
C116 C115 C114 119.8(12) . . ?
C117 C116 C115 120.5(13) . . ?
C116 C117 C118 120.4(12) . . ?
C113 C118 C117 119.9(11) . . ?
C113 C118 C122 120.5(11) . . ?
C117 C118 C122 119.5(12) . . ?
C114 C119 C121 118.6(11) . . ?
C114 C119 C120 109.5(10) . . ?
C121 C119 C120 107.0(10) . . ?
C118 C122 C123 112.3(9) . . ?
C118 C122 C124 116.1(10) . . ?
C123 C122 C124 108.0(9) . . ?
C130 C125 N103 117.9(10) . . ?
C130 C125 C126 119.7(9) . . ?
N103 C125 C126 122.4(10) . . ?
C127 C126 C125 117.8(11) . . ?
C127 C126 C131 121.2(11) . . ?
C125 C126 C131 121.0(10) . . ?
C128 C127 C126 123.2(12) . . ?
C127 C128 C129 119.7(12) . . ?
C128 C129 C130 120.2(11) . . ?
C125 C130 C129 119.3(10) . . ?
C125 C130 C134 122.7(9) . . ?
C129 C130 C134 117.9(11) . . ?
C126 C131 C133 116.1(9) . . ?
C126 C131 C132 109.5(9) . . ?
C133 C131 C132 110.2(9) . . ?
C130 C134 C136 116.2(9) . . ?
C130 C134 C135 111.5(8) . . ?
C136 C134 C135 109.7(9) . . ?
N104 C137 C138 124.1(10) . . ?
C139 C138 C137 117.2(13) . . ?
C138 C139 C140 121.3(15) . . ?
C139 C140 C141 115.9(14) . . ?
N104 C141 C140 125.7(12) . . ?
N202 Ga3 N201 112.4(3) . . ?
N202 Ga3 N203 123.0(3) . . ?
N201 Ga3 N203 111.4(3) . . ?
N202 Ga3 N204 98.7(3) . . ?
N201 Ga3 N204 109.5(3) . . ?
N203 Ga3 N204 99.2(3) . . ?
C201 N201 Ga3 120.9(5) . . ?
C213 N202 Ga3 120.9(5) . . ?
C225 N203 Ga3 124.2(5) . . ?
C241 N204 C237 115.5(8) . . ?
C241 N204 Ga3 121.9(8) . . ?
C237 N204 Ga3 122.4(8) . . ?
C206 C201 C202 119.3(9) . . ?
C206 C201 N201 123.6(9) . . ?
C202 C201 N201 117.1(9) . . ?
C203 C202 C201 118.7(9) . . ?
C203 C202 C207 119.8(10) . . ?
C201 C202 C207 121.4(10) . . ?
C204 C203 C202 122.0(10) . . ?
C205 C204 C203 118.8(10) . . ?
C204 C205 C206 122.2(10) . . ?
C205 C206 C201 119.0(9) . . ?
C205 C206 C210 119.9(10) . . ?
C201 C206 C210 121.0(9) . . ?
C208 C207 C202 111.7(8) . . ?
C208 C207 C209 111.1(8) . . ?
C202 C207 C209 113.4(9) . . ?
C211 C210 C212 109.9(10) . . ?
C211 C210 C206 112.1(9) . . ?
C212 C210 C206 113.4(9) . . ?
C218 C213 N202 122.8(8) . . ?
C218 C213 C214 117.7(9) . . ?
N202 C213 C214 119.5(9) . . ?
C215 C214 C213 118.8(9) . . ?
C215 C214 C219 121.7(10) . . ?
C213 C214 C219 119.3(9) . . ?
C216 C215 C214 122.4(10) . . ?
C215 C216 C217 119.5(11) . . ?
C216 C217 C218 121.9(10) . . ?
C217 C218 C213 119.7(9) . . ?
C217 C218 C222 121.3(10) . . ?
C213 C218 C222 118.9(9) . . ?
C214 C219 C221 113.9(8) . . ?
C214 C219 C220 110.4(7) . . ?
C221 C219 C220 108.5(7) . . ?
C224 C222 C223 104.8(10) . . ?
C224 C222 C218 117.3(11) . . ?
C223 C222 C218 112.9(10) . . ?
C226 C225 C230 119.4(8) . . ?
C226 C225 N203 119.5(9) . . ?
C230 C225 N203 121.1(9) . . ?
C227 C226 C225 118.9(9) . . ?
C227 C226 C231 120.2(9) . . ?
C225 C226 C231 120.8(9) . . ?
C228 C227 C226 121.3(9) . . ?
C229 C228 C227 119.8(10) . . ?
C228 C229 C230 121.7(10) . . ?
C229 C230 C225 118.8(9) . . ?
C229 C230 C234 120.3(10) . . ?
C225 C230 C234 120.6(9) . . ?
C233 C231 C226 113.9(8) . . ?
C233 C231 C232 109.9(7) . . ?
C226 C231 C232 110.3(7) . . ?
C236 C234 C235 109.7(9) . . ?
C236 C234 C230 114.0(9) . . ?
C235 C234 C230 113.0(9) . . ?
N204 C237 C238 122.5(10) . . ?
C239 C238 C237 119.9(12) . . ?
C238 C239 C240 119.4(14) . . ?
C239 C240 C241 117.3(13) . . ?
N204 C241 C240 125.4(10) . . ?

loop_
_geom_bond_atom_site_label_1
_geom_bond_atom_site_label_2
_geom_bond_distance
_geom_bond_site_symmetry_2
_geom_bond_publ_flag
Ga1 N1 1.876(6) . ?
Ga1 N3 1.877(6) . ?
Ga1 N2 1.878(6) . ?
Ga1 N4 2.051(7) . ?
N1 C1 1.417(8) . ?
N2 C13 1.400(8) . ?
N3 C25 1.431(9) . ?
N4 C37 1.290(10) . ?
N4 C41 1.324(10) . ?
C1 C6 1.396(10) . ?
C1 C2 1.407(10) . ?
C2 C3 1.374(10) . ?
C2 C7 1.492(11) . ?
C3 C4 1.365(11) . ?
C4 C5 1.374(10) . ?
C5 C6 1.365(10) . ?
C6 C10 1.510(10) . ?
C7 C8 1.483(13) . ?
C7 C9 1.488(13) . ?
C10 C11 1.498(10) . ?
C10 C12 1.509(10) . ?
C13 C18 1.407(10) . ?
C13 C14 1.410(10) . ?
C14 C15 1.382(10) . ?
C14 C19 1.498(10) . ?
C15 C16 1.387(11) . ?
C16 C17 1.368(10) . ?
C17 C18 1.383(10) . ?
C18 C22 1.501(10) . ?
C19 C20 1.513(10) . ?
C19 C21 1.526(10) . ?
C22 C23 1.475(11) . ?
C22 C24 1.503(10) . ?
C25 C26 1.401(10) . ?
C25 C30 1.402(11) . ?
C26 C27 1.374(11) . ?
C26 C31 1.510(11) . ?
C27 C28 1.368(12) . ?
C28 C29 1.370(12) . ?
C29 C30 1.368(11) . ?
C30 C34 1.511(11) . ?
C31 C32 1.514(11) . ?
C31 C33 1.517(10) . ?
C34 C35 1.499(10) . ?
C34 C36 1.516(10) . ?
C37 C38 1.388(12) . ?
C38 C39 1.322(14) . ?
C39 C40 1.343(14) . ?
C40 C41 1.366(12) . ?
Ga2 N101 1.858(6) . ?
Ga2 N102 1.863(6) . ?
Ga2 N103 1.867(6) . ?
Ga2 N104 2.069(7) . ?
N101 C101 1.396(9) . ?
N102 C113 1.422(10) . ?
N103 C125 1.400(9) . ?
N104 C141 1.281(11) . ?
N104 C137 1.297(10) . ?
C101 C106 1.400(10) . ?
C101 C102 1.416(10) . ?
C102 C103 1.387(11) . ?
C102 C107 1.510(11) . ?
C103 C104 1.345(11) . ?
C104 C105 1.346(11) . ?
C105 C106 1.361(10) . ?
C106 C110 1.528(11) . ?
C107 C108 1.447(14) . ?
C107 C109 1.456(13) . ?
C110 C111 1.482(12) . ?
C110 C112 1.491(11) . ?
C113 C114 1.382(12) . ?
C113 C118 1.388(11) . ?
C114 C115 1.408(13) . ?
C114 C119 1.487(12) . ?
C115 C116 1.397(13) . ?
C116 C117 1.343(12) . ?
C117 C118 1.409(12) . ?
C118 C122 1.489(11) . ?
C119 C121 1.499(12) . ?
C119 C120 1.500(12) . ?
C122 C123 1.493(11) . ?
C122 C124 1.499(11) . ?
C125 C130 1.390(11) . ?
C125 C126 1.407(11) . ?
C126 C127 1.367(11) . ?
C126 C131 1.511(11) . ?
C127 C128 1.352(13) . ?
C128 C129 1.360(13) . ?
C129 C130 1.401(11) . ?
C130 C134 1.501(11) . ?
C131 C133 1.511(11) . ?
C131 C132 1.515(11) . ?
C134 C136 1.525(10) . ?
C134 C135 1.530(11) . ?
C137 C138 1.374(11) . ?
C138 C139 1.326(13) . ?
C139 C140 1.33(2) . ?
C140 C141 1.374(13) . ?
Ga3 N202 1.864(5) . ?
Ga3 N201 1.874(6) . ?
Ga3 N203 1.879(6) . ?
Ga3 N204 2.045(7) . ?
N201 C201 1.415(8) . ?
N202 C213 1.416(9) . ?
N203 C225 1.423(8) . ?
N204 C241 1.313(10) . ?
N204 C237 1.336(10) . ?
C201 C206 1.402(10) . ?
C201 C202 1.404(10) . ?
C202 C203 1.374(10) . ?
C202 C207 1.513(11) . ?
C203 C204 1.368(10) . ?
C204 C205 1.362(10) . ?
C205 C206 1.368(10) . ?
C206 C210 1.517(11) . ?
C207 C208 1.480(10) . ?
C207 C209 1.519(11) . ?
C210 C211 1.476(12) . ?
C210 C212 1.495(11) . ?
C213 C218 1.416(10) . ?
C213 C214 1.419(10) . ?
C214 C215 1.387(10) . ?
C214 C219 1.509(10) . ?
C215 C216 1.348(11) . ?
C216 C217 1.352(11) . ?
C217 C218 1.378(10) . ?
C218 C222 1.475(11) . ?
C219 C221 1.530(9) . ?
C219 C220 1.540(9) . ?
C222 C224 1.422(12) . ?
C222 C223 1.442(13) . ?
C225 C226 1.395(9) . ?
C225 C230 1.409(10) . ?
C226 C227 1.380(9) . ?
C226 C231 1.520(10) . ?
C227 C228 1.368(10) . ?
C228 C229 1.351(10) . ?
C229 C230 1.373(10) . ?
C230 C234 1.509(10) . ?
C231 C233 1.519(9) . ?
C231 C232 1.523(10) . ?
C234 C236 1.486(11) . ?
C234 C235 1.496(12) . ?
C237 C238 1.364(11) . ?
C238 C239 1.335(13) . ?
C239 C240 1.355(13) . ?
C240 C241 1.362(11) . ?
